data_7111218
loop_
_publ_author_name
'Waldvogel, Siegfried R.'
'Aits, Eckhard'
'Holst, Christiane'
'Fr\"ohlich, Roland'

_publ_section_title
;
 Dehydrodimerization of iodobenzenes to iodinated biaryls
;
_journal_issue 12
_journal_name_full 'Chemical Communications'
_journal_page_first 1278
_journal_paper_doi 10.1039/b202841g
_journal_year 2002
_chemical_formula_sum 'C16 H14 I4 O4'
_chemical_formula_weight 777.87
_chemical_name_systematic
; 
? 
;
_space_group_IT_number 15
_symmetry_cell_setting monoclinic
_symmetry_space_group_name_Hall '-C 2yc'
_symmetry_space_group_name_H-M 'C 1 2/c 1'
_atom_sites_solution_hydrogens geom
_atom_sites_solution_primary direct
_atom_sites_solution_secondary difmap
_audit_creation_method SHELXL-97
_cell_angle_alpha 90.00
_cell_angle_beta 115.31(1)
_cell_angle_gamma 90.00
_cell_formula_units_Z 4
_cell_length_a 18.540(1)
_cell_length_b 8.482(1)
_cell_length_c 14.637(1)
_cell_measurement_temperature 198(2)
_cell_volume 2080.8(3)
_computing_cell_refinement 'Collect (Nonius B.V., 1998)'
_computing_data_collection 'Collect (Nonius B.V., 1998)'
_computing_data_reduction 'Denzo-SMN (Otwinowski & Minor, 1997)'
_computing_molecular_graphics 'SCHAKAL (Keller, 1997)'
_computing_publication_material 'SHELXL-97 (Sheldrick, 1997)'
_computing_structure_refinement 'SHELXL-97 (Sheldrick, 1997)'
_computing_structure_solution 'SHELXS-97 (Sheldrick, 1990)'
_diffrn_ambient_temperature 198(2)
_diffrn_measured_fraction_theta_full 0.991
_diffrn_measured_fraction_theta_max 0.991
_diffrn_measurement_device_type 'Nonius KappaCCD'
_diffrn_measurement_method '\w and \f scans'
_diffrn_radiation_monochromator graphite
_diffrn_radiation_source 'rotating anode Nonius FR591'
_diffrn_radiation_type MoK\a
_diffrn_radiation_wavelength 0.71073
_diffrn_reflns_av_R_equivalents 0.0357
_diffrn_reflns_av_sigmaI/netI 0.0455
_diffrn_reflns_limit_h_max 24
_diffrn_reflns_limit_h_min -23
_diffrn_reflns_limit_k_max 11
_diffrn_reflns_limit_k_min -10
_diffrn_reflns_limit_l_max 19
_diffrn_reflns_limit_l_min -19
_diffrn_reflns_number 4069
_diffrn_reflns_theta_full 27.87
_diffrn_reflns_theta_max 27.87
_diffrn_reflns_theta_min 2.43
_exptl_absorpt_coefficient_mu 6.006
_exptl_absorpt_correction_T_max 0.8404
_exptl_absorpt_correction_T_min 0.3151
_exptl_absorpt_correction_type 'SORTAV (Blessing, 1995 & 1997)'
_exptl_crystal_colour colourless
_exptl_crystal_density_diffrn 2.483
_exptl_crystal_density_method 'not measured'
_exptl_crystal_description plate
_exptl_crystal_F_000 1416
_exptl_crystal_size_max 0.25
_exptl_crystal_size_mid 0.25
_exptl_crystal_size_min 0.03
_refine_diff_density_max 1.606
_refine_diff_density_min -1.380
_refine_diff_density_rms 0.207
_refine_ls_extinction_method none
_refine_ls_goodness_of_fit_ref 1.039
_refine_ls_hydrogen_treatment 'refined as riding atoms'
_refine_ls_matrix_type full
_refine_ls_number_parameters 111
_refine_ls_number_reflns 2466
_refine_ls_number_restraints 0
_refine_ls_restrained_S_all 1.039
_refine_ls_R_factor_all 0.0606
_refine_ls_R_factor_gt 0.0409
_refine_ls_shift/su_max 0.001
_refine_ls_shift/su_mean 0.000
_refine_ls_structure_factor_coef Fsqd
_refine_ls_weighting_details 'calc w=1/[\s^2^(Fo^2^)+(0.0627P)^2^+10.6754P] where P=(Fo^2^+2Fc^2^)/3'
_refine_ls_weighting_scheme calc
_refine_ls_wR_factor_gt 0.1093
_refine_ls_wR_factor_ref 0.1216
_reflns_number_gt 1832
_reflns_number_total 2466
_reflns_threshold_expression >2sigma(I)
_cod_data_source_file b202841gsup1.cif
_cod_data_source_block wal1815
_cod_original_sg_symbol_H-M C2/c
_cod_database_code 7111218

loop_
_symmetry_equiv_pos_as_xyz
'x, y, z'
'-x, y, -z+1/2'
'x+1/2, y+1/2, z'
'-x+1/2, y+1/2, -z+1/2'
'-x, -y, -z'
'x, -y, z-1/2'
'-x+1/2, -y+1/2, -z'
'x+1/2, -y+1/2, z-1/2'

loop_
_atom_site_label
_atom_site_type_symbol
_atom_site_fract_x
_atom_site_fract_y
_atom_site_fract_z
_atom_site_U_iso_or_equiv
_atom_site_adp_type
_atom_site_occupancy
_atom_site_symmetry_multiplicity
_atom_site_calc_flag
_atom_site_refinement_flags
C1 C 0.0441(3) 0.3787(6) 0.2630(4) 0.0246(11) Uani 1 1 d .
C2 C 0.0755(3) 0.2782(6) 0.2148(4) 0.0252(11) Uani 1 1 d .
C3 C 0.1561(4) 0.2729(7) 0.2372(4) 0.0294(12) Uani 1 1 d .
H3 H 0.1754 0.2021 0.2024 0.035 Uiso 1 1 calc R
C4 C 0.2082(4) 0.3725(7) 0.3111(5) 0.0318(13) Uani 1 1 d .
C5 C 0.1786(3) 0.4742(6) 0.3629(4) 0.0262(11) Uani 1 1 d .
C6 C 0.0975(3) 0.4769(6) 0.3381(4) 0.0261(11) Uani 1 1 d .
I1 I 0.00035(3) 0.12572(5) 0.10105(3) 0.03851(17) Uani 1 1 d .
I2 I 0.05766(2) 0.62798(5) 0.41992(3) 0.03901(17) Uani 1 1 d .
O41 O 0.2880(3) 0.3839(5) 0.3388(4) 0.0425(12) Uani 1 1 d .
O51 O 0.2297(3) 0.5775(5) 0.4325(3) 0.0358(10) Uani 1 1 d .
C42 C 0.3223(4) 0.2708(9) 0.2955(6) 0.0502(18) Uani 1 1 d .
H42A H 0.3181 0.1650 0.3198 0.075 Uiso 1 1 calc R
H42B H 0.3786 0.2964 0.3157 0.075 Uiso 1 1 calc R
H42C H 0.2935 0.2738 0.2217 0.075 Uiso 1 1 calc R
C52 C 0.2748(4) 0.5075(9) 0.5292(5) 0.0530(19) Uani 1 1 d .
H52A H 0.2386 0.4752 0.5587 0.080 Uiso 1 1 calc R
H52B H 0.3132 0.5844 0.5737 0.080 Uiso 1 1 calc R
H52C H 0.3034 0.4151 0.5215 0.080 Uiso 1 1 calc R

loop_
_atom_site_aniso_label
_atom_site_aniso_U_11
_atom_site_aniso_U_22
_atom_site_aniso_U_33
_atom_site_aniso_U_23
_atom_site_aniso_U_13
_atom_site_aniso_U_12
C1 0.020(3) 0.019(2) 0.031(3) 0.005(2) 0.008(2) 0.000(2)
C2 0.022(3) 0.023(3) 0.025(3) 0.002(2) 0.005(2) -0.001(2)
C3 0.032(3) 0.024(3) 0.035(3) -0.001(2) 0.018(3) -0.002(2)
C4 0.026(3) 0.031(3) 0.041(3) 0.000(2) 0.017(3) 0.003(3)
C5 0.025(3) 0.022(2) 0.029(3) -0.001(2) 0.009(2) -0.002(2)
C6 0.026(3) 0.021(2) 0.035(3) -0.003(2) 0.015(2) 0.001(2)
I1 0.0357(3) 0.0375(3) 0.0404(3) -0.01563(17) 0.0144(2) -0.00830(18)
I2 0.0316(3) 0.0375(3) 0.0488(3) -0.01695(18) 0.0180(2) -0.00007(17)
O41 0.023(2) 0.044(3) 0.059(3) -0.020(2) 0.017(2) -0.004(2)
O51 0.026(2) 0.030(2) 0.046(2) -0.0114(19) 0.010(2) -0.0078(18)
C42 0.029(4) 0.059(4) 0.068(5) -0.017(4) 0.025(4) 0.002(3)
C52 0.042(5) 0.056(5) 0.043(4) -0.013(3) 0.000(3) 0.005(4)

loop_
_atom_type_symbol
_atom_type_description
_atom_type_scat_dispersion_real
_atom_type_scat_dispersion_imag
_atom_type_scat_source
C C 0.0033 0.0016 'International Tables Vol C Tables 4.2.6.8 and 6.1.1.4'
H H 0.0000 0.0000 'International Tables Vol C Tables 4.2.6.8 and 6.1.1.4'
O O 0.0106 0.0060 'International Tables Vol C Tables 4.2.6.8 and 6.1.1.4'
I I -0.4742 1.8119 'International Tables Vol C Tables 4.2.6.8 and 6.1.1.4'

loop_
_geom_angle_atom_site_label_1
_geom_angle_atom_site_label_2
_geom_angle_atom_site_label_3
_geom_angle
_geom_angle_site_symmetry_3
C2 C1 C6 117.2(5) .
C2 C1 C1 121.1(5) 2
C6 C1 C1 121.6(5) 2
C1 C2 C3 123.0(5) .
C1 C2 I1 120.2(4) .
C3 C2 I1 116.8(4) .
C4 C3 C2 119.0(5) .
O41 C4 C3 125.5(5) .
O41 C4 C5 114.9(5) .
C3 C4 C5 119.6(5) .
O51 C5 C6 120.8(5) .
O51 C5 C4 119.2(5) .
C6 C5 C4 119.8(5) .
C5 C6 C1 121.3(5) .
C5 C6 I2 117.9(4) .
C1 C6 I2 120.7(4) .
C4 O41 C42 116.8(5) .
C5 O51 C52 113.4(5) .

loop_
_geom_bond_atom_site_label_1
_geom_bond_atom_site_label_2
_geom_bond_distance
_geom_bond_site_symmetry_2
C1 C2 1.384(8) .
C1 C6 1.396(8) .
C1 C1 1.512(11) 2
C2 C3 1.388(8) .
C2 I1 2.098(5) .
C3 C4 1.386(8) .
C4 O41 1.361(7) .
C4 C5 1.405(8) .
C5 O51 1.370(6) .
C5 C6 1.389(8) .
C6 I2 2.092(5) .
O41 C42 1.438(8) .
O51 C52 1.429(8) .

loop_
_geom_torsion_atom_site_label_1
_geom_torsion_atom_site_label_2
_geom_torsion_atom_site_label_3
_geom_torsion_atom_site_label_4
_geom_torsion
_geom_torsion_site_symmetry_1
C6 C1 C2 C3 -0.7(8) .
C1 C1 C2 C3 -179.1(5) 2
C6 C1 C2 I1 179.9(4) .
C1 C1 C2 I1 1.4(7) 2
C1 C2 C3 C4 -0.1(9) .
I1 C2 C3 C4 179.4(4) .
C2 C3 C4 O41 -177.8(6) .
C2 C3 C4 C5 1.2(8) .
O41 C4 C5 O51 2.1(8) .
C3 C4 C5 O51 -177.0(5) .
O41 C4 C5 C6 177.6(5) .
C3 C4 C5 C6 -1.5(9) .
O51 C5 C6 C1 176.2(5) .
C4 C5 C6 C1 0.7(8) .
O51 C5 C6 I2 -5.7(7) .
C4 C5 C6 I2 178.9(4) .
C2 C1 C6 C5 0.3(8) .
C1 C1 C6 C5 178.8(5) 2
C2 C1 C6 I2 -177.8(4) .
C1 C1 C6 I2 0.7(7) 2
C3 C4 O41 C42 -7.3(9) .
C5 C4 O41 C42 173.7(6) .
C6 C5 O51 C52 102.5(6) .
C4 C5 O51 C52 -82.0(7) .
